data_2213293
loop_
_publ_author_name
'Tlahuext, Hugo'
'Tlahuextl, Margarita'
'L\'opez-G\'omez, Sandra'
'Tapia-Benavides, Antonio R.'

_publ_section_title
;<i>trans</i>-Bis[2-(aminomethyl)-1<i>H</i>-benzimidazole-\k^2^<i>N</i>^2^,<i>N</i>^3^]aquacopper(II)
 dichloride dihydrate
;
_journal_coeditor_code FB2030
_journal_issue 5
_journal_name_full 'Acta Crystallographica Section E'
_journal_page_first m1263
_journal_page_last m1265
_journal_paper_doi 10.1107/S1600536807002772
_journal_volume 63
_journal_year 2007
_chemical_formula_iupac '[Cu (C8 H9 N3)2 (H2 O)] Cl2 , 2H2 O'
_chemical_formula_moiety 'C16 H20 Cu N6 O 2+ , 2Cl - , 2H2 O'
_chemical_formula_sum 'C16 H24 Cl2 Cu N6 O3'
_chemical_formula_weight 482.85
_chemical_name_systematic
;
<i>trans</i>-N,N'-bis[2-(aminomethyl-\kN)benzimidazole-\kN^3^)]
aquacopper(II) dichloride dihydrate
;
_space_group_IT_number 15
_symmetry_cell_setting monoclinic
_symmetry_space_group_name_Hall '-C 2yc'
_symmetry_space_group_name_H-M 'C 1 2/c 1'
_atom_sites_solution_hydrogens difmap
_atom_sites_solution_primary direct
_atom_sites_solution_secondary difmap
_audit_creation_method SHELXL97
_cell_angle_alpha 90.00
_cell_angle_beta 114.03(3)
_cell_angle_gamma 90.00
_cell_formula_units_Z 4
_cell_length_a 17.765(4)
_cell_length_b 6.7233(13)
_cell_length_c 19.074(4)
_cell_measurement_reflns_used 150
_cell_measurement_temperature 292(2)
_cell_measurement_theta_max 25.5
_cell_measurement_theta_min 2.34
_cell_volume 2080.7(9)
_computing_cell_refinement 'SAINT-Plus (Bruker, 2001)'
_computing_data_collection 'SMART (Bruker, 2000)'
_computing_data_reduction SAINT-Plus
_computing_molecular_graphics SHELXTL-NT
_computing_publication_material 'PLATON (Spek, 2003)'
_computing_structure_refinement SHELXTL-NT
_computing_structure_solution 'SHELXTL-NT (Bruker, 2000)'
_diffrn_ambient_temperature 292(2)
_diffrn_detector_area_resol_mean 8.3
_diffrn_measured_fraction_theta_full 0.990
_diffrn_measured_fraction_theta_max 0.990
_diffrn_measurement_device_type 'Bruker SMART APEX CCD area-detector'
_diffrn_measurement_method '\f and \w'
_diffrn_radiation_monochromator graphite
_diffrn_radiation_source 'fine-focus sealed tube'
_diffrn_radiation_type MoK\a
_diffrn_radiation_wavelength 0.71073
_diffrn_reflns_av_R_equivalents 0.0444
_diffrn_reflns_av_sigmaI/netI 0.0549
_diffrn_reflns_limit_h_max 21
_diffrn_reflns_limit_h_min -21
_diffrn_reflns_limit_k_max 8
_diffrn_reflns_limit_k_min -4
_diffrn_reflns_limit_l_max 21
_diffrn_reflns_limit_l_min -23
_diffrn_reflns_number 5024
_diffrn_reflns_theta_full 25.50
_diffrn_reflns_theta_max 25.50
_diffrn_reflns_theta_min 2.34
_diffrn_standards_number 0
_exptl_absorpt_coefficient_mu 1.336
_exptl_absorpt_correction_T_max 0.841
_exptl_absorpt_correction_T_min 0.636
_exptl_absorpt_correction_type multi-scan
_exptl_absorpt_process_details '(SADABS; Sheldrick, 2003)'
_exptl_crystal_colour blue
_exptl_crystal_density_diffrn 1.541
_exptl_crystal_density_method 'not measured'
_exptl_crystal_description prism
_exptl_crystal_F_000 996
_exptl_crystal_size_max 0.34
_exptl_crystal_size_mid 0.27
_exptl_crystal_size_min 0.13
_refine_diff_density_max 0.285
_refine_diff_density_min -0.346
_refine_ls_extinction_method none
_refine_ls_goodness_of_fit_ref 1.027
_refine_ls_hydrogen_treatment mixed
_refine_ls_matrix_type full
_refine_ls_number_constraints 32
_refine_ls_number_parameters 144
_refine_ls_number_reflns 1929
_refine_ls_number_restraints 4
_refine_ls_restrained_S_all 1.026
_refine_ls_R_factor_all 0.0674
_refine_ls_R_factor_gt 0.0403
_refine_ls_shift/su_max 0.000
_refine_ls_shift/su_mean 0.000
_refine_ls_structure_factor_coef Fsqd
_refine_ls_weighting_details 'calc w = 1/[\s^2^(Fo^2^)+(0.035P)^2^+2.9635P] where P=(Fo^2^+2Fc^2^)/3'
_refine_ls_weighting_scheme calc
_refine_ls_wR_factor_gt 0.0841
_refine_ls_wR_factor_ref 0.1012
_reflns_number_gt 1384
_reflns_number_total 1929
_reflns_threshold_expression I>2\s(I)
_cod_data_source_file fb2030.cif
_cod_data_source_block I
_cod_original_sg_symbol_H-M 'C 2/c'
_cod_database_code 2213293
_cod_database_fobs_code 2213293

loop_
_symmetry_equiv_pos_as_xyz
'x, y, z'
'-x, y, 1/2-z'
'-x, -y, -z'
'x, -y, 1/2+z'
'1/2+x, 1/2+y, z'
'1/2-x, 1/2+y, 1/2-z'
'1/2-x, 1/2-y, -z'
'1/2+x, 1/2-y, 1/2+z'

loop_
_atom_site_type_symbol
_atom_site_label
_atom_site_fract_x
_atom_site_fract_y
_atom_site_fract_z
_atom_site_U_iso_or_equiv
_atom_site_adp_type
_atom_site_calc_flag
_atom_site_refinement_flags
_atom_site_occupancy
C C1 0.3512(2) 0.1538(7) 0.6063(2) 0.0540(11) Uani d . 1
H H1A 0.3286 0.0387 0.5738 0.081 Uiso calc R 1
H H1B 0.3285 0.2726 0.5763 0.081 Uiso calc R 1
C C2 0.32940(19) 0.1472(5) 0.6736(2) 0.0388(8) Uani d . 1
C C3 0.2575(2) 0.1440(5) 0.7436(2) 0.0392(9) Uani d . 1
C C4 0.1972(2) 0.1435(6) 0.7719(2) 0.0485(10) Uani d . 1
H H4 0.1415 0.1418 0.7394 0.058 Uiso calc R 1
C C5 0.2230(2) 0.1456(6) 0.8497(3) 0.0534(11) Uani d . 1
H H5 0.1840 0.1466 0.8707 0.064 Uiso calc R 1
C C6 0.3072(2) 0.1462(6) 0.8988(2) 0.0551(11) Uani d . 1
H H6 0.3226 0.1477 0.9517 0.066 Uiso calc R 1
C C7 0.3672(2) 0.1447(6) 0.8708(2) 0.0493(10) Uani d . 1
H H7 0.4228 0.1444 0.9038 0.059 Uiso calc R 1
C C8 0.34234(19) 0.1437(5) 0.7920(2) 0.0365(8) Uani d . 1
Cl Cl1 0.53581(7) 0.6948(2) 0.90942(6) 0.0665(4) Uani d . 1
Cu Cu1 0.5000 0.17316(10) 0.7500 0.0360(2) Uani d S 1
H H3 0.2093(12) 0.144(5) 0.6272(10) 0.048(11) Uiso d D 1
H H2A 0.4314(17) 0.674(9) 0.956(3) 0.13(3) Uiso d D 1
H H2B 0.404(3) 0.548(3) 0.9920(19) 0.061(15) Uiso d D 1
H H1E 0.487(3) 0.565(7) 0.7086(15) 0.073(17) Uiso d D 1
N N1 0.44192(16) 0.1545(5) 0.63484(16) 0.0458(8) Uani d . 1
H H1C 0.4574 0.2581 0.6139 0.069 Uiso calc R 1
H H1D 0.4581 0.0424 0.6192 0.069 Uiso calc R 1
N N2 0.38593(15) 0.1457(4) 0.74468(16) 0.0364(7) Uani d . 1
N N3 0.25251(16) 0.1441(5) 0.66974(18) 0.0424(8) Uani d D 1
O O1 0.5000 0.5089(7) 0.7500 0.0627(11) Uani d SD 1
O O2 0.39209(19) 0.6504(6) 0.96643(18) 0.0631(8) Uani d D 1

loop_
_atom_site_aniso_label
_atom_site_aniso_U_11
_atom_site_aniso_U_22
_atom_site_aniso_U_33
_atom_site_aniso_U_12
_atom_site_aniso_U_13
_atom_site_aniso_U_23
C1 0.0357(18) 0.077(3) 0.043(2) 0.000(2) 0.0100(17) -0.002(2)
C2 0.0306(15) 0.040(2) 0.042(2) -0.0025(16) 0.0104(15) -0.0005(17)
C3 0.0330(16) 0.031(2) 0.052(2) -0.0035(15) 0.0158(16) -0.0036(17)
C4 0.0366(18) 0.039(2) 0.074(3) -0.0019(17) 0.027(2) -0.003(2)
C5 0.053(2) 0.046(3) 0.081(3) 0.000(2) 0.048(2) 0.005(2)
C6 0.064(2) 0.056(3) 0.058(3) 0.001(2) 0.038(2) 0.002(2)
C7 0.0412(18) 0.059(3) 0.047(2) -0.003(2) 0.0178(18) 0.002(2)
C8 0.0325(15) 0.031(2) 0.048(2) -0.0030(15) 0.0188(16) -0.0011(17)
Cl1 0.0647(6) 0.0788(9) 0.0578(7) -0.0041(6) 0.0269(6) 0.0116(6)
Cu1 0.0277(3) 0.0398(4) 0.0417(4) 0.000 0.0152(3) 0.000
N1 0.0368(14) 0.058(2) 0.0432(18) 0.0045(16) 0.0174(14) 0.0026(16)
N2 0.0300(13) 0.0404(18) 0.0414(16) -0.0035(13) 0.0172(12) 0.0000(14)
N3 0.0265(14) 0.0449(19) 0.0477(19) -0.0035(13) 0.0069(14) -0.0056(16)
O1 0.075(3) 0.045(3) 0.075(4) 0.000 0.038(3) 0.000
O2 0.0513(16) 0.074(2) 0.061(2) 0.0080(19) 0.0208(16) 0.0095(19)

loop_
_atom_type_symbol
_atom_type_description
_atom_type_scat_dispersion_real
_atom_type_scat_dispersion_imag
_atom_type_scat_source
C C 0.0033 0.0016 'International Tables Vol C Tables 4.2.6.8 and 6.1.1.4'
H H 0.0000 0.0000 'International Tables Vol C Tables 4.2.6.8 and 6.1.1.4'
N N 0.0061 0.0033 'International Tables Vol C Tables 4.2.6.8 and 6.1.1.4'
O O 0.0106 0.0060 'International Tables Vol C Tables 4.2.6.8 and 6.1.1.4'
Cl Cl 0.1484 0.1585 'International Tables Vol C Tables 4.2.6.8 and 6.1.1.4'
Cu Cu 0.3201 1.2651 'International Tables Vol C Tables 4.2.6.8 and 6.1.1.4'

loop_
_geom_angle_atom_site_label_1
_geom_angle_atom_site_label_2
_geom_angle_atom_site_label_3
_geom_angle_site_symmetry_1
_geom_angle_site_symmetry_3
_geom_angle
N1 C1 C2 . . 108.2(3)
N1 C1 H1A . . 110.1
C2 C1 H1A . . 110.1
N1 C1 H1B . . 110.1
C2 C1 H1B . . 110.1
H1A C1 H1B . . 108.4
N2 C2 N3 . . 112.9(3)
N2 C2 C1 . . 122.1(3)
N3 C2 C1 . . 125.0(3)
N3 C3 C4 . . 131.6(3)
N3 C3 C8 . . 106.1(3)
C4 C3 C8 . . 122.3(4)
C5 C4 C3 . . 117.1(3)
C5 C4 H4 . . 121.5
C3 C4 H4 . . 121.5
C4 C5 C6 . . 121.4(4)
C4 C5 H5 . . 119.3
C6 C5 H5 . . 119.3
C7 C6 C5 . . 121.6(4)
C7 C6 H6 . . 119.2
C5 C6 H6 . . 119.2
C6 C7 C8 . . 117.9(3)
C6 C7 H7 . . 121.1
C8 C7 H7 . . 121.1
C7 C8 N2 . . 132.9(3)
C7 C8 C3 . . 119.7(3)
N2 C8 C3 . . 107.4(3)
N2 Cu1 N2 . 2_656 169.40(17)
N2 Cu1 N1 . . 83.12(12)
N2 Cu1 N1 2_656 . 96.21(12)
N2 Cu1 N1 . 2_656 96.21(12)
N2 Cu1 N1 2_656 2_656 83.12(12)
N1 Cu1 N1 . 2_656 172.9(2)
N2 Cu1 O1 . . 95.30(9)
N2 Cu1 O1 2_656 . 95.30(9)
N1 Cu1 O1 . . 93.57(10)
N1 Cu1 O1 2_656 . 93.57(10)
C1 N1 Cu1 . . 113.5(2)
C1 N1 H1C . . 108.9
Cu1 N1 H1C . . 108.9
C1 N1 H1D . . 108.9
Cu1 N1 H1D . . 108.9
H1C N1 H1D . . 107.7
C2 N2 C8 . . 105.8(3)
C2 N2 Cu1 . . 112.6(2)
C8 N2 Cu1 . . 141.3(2)
C2 N3 C3 . . 107.8(3)
C2 N3 H3 . . 123(2)
C3 N3 H3 . . 129(2)
Cu1 O1 H1E . . 118(4)
H2A O2 H2B . . 106(5)

loop_
_geom_bond_atom_site_label_1
_geom_bond_atom_site_label_2
_geom_bond_site_symmetry_2
_geom_bond_distance
C1 N1 . 1.477(4)
C1 C2 . 1.484(5)
C1 H1A . 0.9700
C1 H1B . 0.9700
C2 N2 . 1.318(4)
C2 N3 . 1.338(4)
C3 N3 . 1.375(5)
C3 C4 . 1.383(5)
C3 C8 . 1.411(4)
C4 C5 . 1.363(5)
C4 H4 . 0.9300
C5 C6 . 1.404(6)
C5 H5 . 0.9300
C6 C7 . 1.375(5)
C6 H6 . 0.9300
C7 C8 . 1.383(5)
C7 H7 . 0.9300
C8 N2 . 1.409(4)
Cu1 N2 . 1.996(2)
Cu1 N2 2_656 1.996(2)
Cu1 N1 . 2.015(3)
Cu1 N1 2_656 2.015(3)
Cu1 O1 . 2.257(5)
N1 H1C . 0.90
N1 H1D . 0.90
N3 H3 . 0.86(2)
O1 H1E . 0.82(2)
O2 H2A . 0.82(2)
O2 H2B . 0.82(2)

loop_
_geom_hbond_atom_site_label_D
_geom_hbond_atom_site_label_H
_geom_hbond_atom_site_label_A
_geom_hbond_site_symmetry_A
_geom_hbond_distance_DH
_geom_hbond_distance_HA
_geom_hbond_distance_DA
_geom_hbond_angle_DHA
N1 H1D Cl1 2_646 0.90 2.41 3.270(4) 159
O1 H1E Cl1 2_656 0.82(3) 2.29(3) 3.105(2) 172(4)
O2 H2A Cl1 . 0.82(4) 2.37(4) 3.170(4) 170(6)
O2 H2B Cl1 3_667 0.82(3) 2.39(3) 3.188(4) 165(3)
N3 H3 O2 6_546 0.86(2) 1.95(2) 2.813(5) 177(2)

loop_
_geom_torsion_atom_site_label_1
_geom_torsion_atom_site_label_2
_geom_torsion_atom_site_label_3
_geom_torsion_atom_site_label_4
_geom_torsion_site_symmetry_1
_geom_torsion
N1 C1 C2 N2 . 1.0(6)
N1 C1 C2 N3 . -179.8(3)
N3 C3 C4 C5 . -179.3(4)
C8 C3 C4 C5 . 0.9(6)
C3 C4 C5 C6 . -0.6(6)
C4 C5 C6 C7 . 0.0(7)
C5 C6 C7 C8 . 0.4(6)
C6 C7 C8 N2 . 178.6(4)
C6 C7 C8 C3 . -0.1(6)
N3 C3 C8 C7 . 179.6(3)
C4 C3 C8 C7 . -0.6(5)
N3 C3 C8 N2 . 0.6(4)
C4 C3 C8 N2 . -179.6(3)
C2 C1 N1 Cu1 . -5.6(4)
N2 Cu1 N1 C1 . 6.3(3)
N2 Cu1 N1 C1 2_656 175.6(3)
O1 Cu1 N1 C1 . -88.6(3)
N3 C2 N2 C8 . -0.6(4)
C1 C2 N2 C8 . 178.7(4)
N3 C2 N2 Cu1 . -175.2(2)
C1 C2 N2 Cu1 . 4.2(5)
C7 C8 N2 C2 . -178.8(4)
C3 C8 N2 C2 . 0.0(4)
C7 C8 N2 Cu1 . -6.8(7)
C3 C8 N2 Cu1 . 172.0(3)
N2 Cu1 N2 C2 2_656 -92.7(2)
N1 Cu1 N2 C2 . -5.6(2)
N1 Cu1 N2 C2 2_656 -178.5(2)
O1 Cu1 N2 C2 . 87.3(2)
N2 Cu1 N2 C8 2_656 95.7(4)
N1 Cu1 N2 C8 . -177.3(4)
N1 Cu1 N2 C8 2_656 9.9(4)
O1 Cu1 N2 C8 . -84.3(4)
N2 C2 N3 C3 . 1.1(4)
C1 C2 N3 C3 . -178.3(4)
C4 C3 N3 C2 . 179.2(4)
C8 C3 N3 C2 . -1.0(4)
